data_9003678
loop_
_publ_author_name
'Nelson, W. R.'
'Griffen, D. T.'

_publ_section_title
;
 Crystal chemistry of Zn-rich rhodonite ("fowlerite")
 Sample: 15-4025
 Note: see samples 15-4029 and 15-4024 for plausible typical fowlerite
 and rhodonite cation distributions
;
_journal_name_full 'American Mineralogist'
_journal_page_first 969
_journal_page_last 983
_journal_paper_doi 10.2138/am.2005.1694
_journal_volume 90
_journal_year 2005
_chemical_formula_sum 'Mn5 O15 Si5'
_chemical_name_mineral Rhodonite
_space_group_IT_number 2
_symmetry_space_group_name_Hall '-P 1 (1/2*x+1/2*y,1/2*x-1/2*y,-z)'
_symmetry_space_group_name_H-M 'C -1'
_cell_angle_alpha 108.587
_cell_angle_beta 103.185
_cell_angle_gamma 82.320
_cell_formula_units_Z 4
_cell_length_a 9.7999
_cell_length_b 10.5176
_cell_length_c 12.2365
_cell_volume 1161.395
_database_code_amcsd 0003776
_exptl_crystal_density_diffrn 3.747
_cod_original_formula_sum 'Mn5 Si5 O15'
_cod_database_code 9003678

loop_
_space_group_symop_operation_xyz
x,y,z
1/2+x,1/2+y,z
-x,-y,-z
1/2-x,1/2-y,-z

loop_
_atom_site_aniso_label
_atom_site_aniso_U_11
_atom_site_aniso_U_22
_atom_site_aniso_U_33
_atom_site_aniso_U_12
_atom_site_aniso_U_13
_atom_site_aniso_U_23
Mn1 0.00810 0.00920 0.00840 0.00410 0.00310 0.00140
Mn2 0.00820 0.01060 0.00660 0.00380 0.00200 0.00090
Mn3 0.00880 0.00870 0.00630 0.00310 0.00350 0.00100
Mn4 0.01580 0.00940 0.00620 0.00290 -0.00030 -0.00040
Mn5 0.01180 0.02150 0.01940 0.01310 0.00760 0.00170
Si1 0.00550 0.00880 0.00520 0.00250 0.00240 0.00040
Si2 0.00510 0.00790 0.00520 0.00370 0.00190 0.00080
Si3 0.00650 0.00910 0.00360 0.00210 0.00160 0.00130
Si4 0.00650 0.01040 0.00440 0.00390 0.00140 0.00100
Si5 0.00640 0.00840 0.00530 0.00360 0.00210 0.00200
OA1 0.00510 0.01000 0.00760 0.00380 0.00300 0.00160
OA2 0.00900 0.00820 0.01120 0.00360 0.00420 -0.00050
OA3 0.00720 0.01400 0.01070 0.00580 0.00130 -0.00160
OA4 0.00590 0.01300 0.01160 0.00490 0.00400 0.00110
OA5 0.00660 0.01170 0.00640 0.00170 0.00050 -0.00170
OA6 0.00720 0.00960 0.01070 0.00250 0.00340 0.00180
OB1 0.01290 0.00900 0.00990 0.00490 0.00270 -0.00260
OB2 0.00880 0.01200 0.00610 0.00240 0.00180 -0.00200
OB3 0.01600 0.01500 0.01200 -0.00130 0.00240 0.00880
OB4 0.01220 0.01400 0.01010 0.00050 -0.00040 -0.00180
OC1 0.01010 0.01500 0.00360 0.00260 0.00380 0.00250
OC2 0.00950 0.02400 0.01330 0.01210 0.00210 -0.00230
OC3 0.01160 0.01900 0.00440 0.00570 0.00170 0.00070
OC4 0.01170 0.01130 0.00640 0.00580 0.00170 0.00160
OC5 0.01010 0.01500 0.00570 0.00070 0.00390 0.00090

loop_
_atom_site_label
_atom_site_fract_x
_atom_site_fract_y
_atom_site_fract_z
_atom_site_U_iso_or_equiv
_atom_site_type_symbol
_atom_site_attached_hydrogens
Mn1 -0.00034 0.02954 0.14809 0.00812 Mn 0
Mn2 0.00120 0.12793 0.44526 0.00825 Mn 0
Mn3 0.01663 0.20381 0.72996 0.00756 Mn 0
Mn4 0.06073 0.26429 0.02527 0.01077 Mn 0
Mn5 0.99431 0.34853 0.30080 0.01544 Mn 0
Si1 0.20470 0.45100 0.91080 0.00630 Si 0
Si2 0.21240 0.36590 0.65410 0.00570 Si 0
Si3 0.21630 0.57920 0.53100 0.00640 Si 0
Si4 0.21290 0.50740 0.26330 0.00680 Si 0
Si5 0.20450 0.70040 0.12490 0.00640 Si 0
OA1 0.12740 0.07000 0.04070 0.00720 O 0
OA2 0.11860 0.15820 0.32110 0.00890 O 0
OA3 0.11480 0.92140 0.43590 0.01010 O 0
OA4 0.11990 0.01260 0.73120 0.00970 O 0
OA5 0.12990 0.79000 0.85320 0.00850 O 0
OA6 0.09810 0.83300 0.13120 0.00920 O 0
OB1 0.13020 0.32210 0.90320 0.00980 O 0
OB2 0.12480 0.23510 0.61160 0.00880 O 0
OB3 0.12780 0.70940 0.59350 0.01660 O 0
OB4 0.12400 0.38080 0.18840 0.01330 O 0
OC1 0.16910 0.46950 0.77750 0.00960 O 0
OC2 0.16100 0.45490 0.56210 0.01390 O 0
OC3 0.16470 0.54230 0.38930 0.01130 O 0
OC4 0.15690 0.63990 0.21900 0.00930 O 0
OC5 0.14510 0.59310 0.99510 0.01040 O 0

loop_
_cod_changelog_entry_id
_cod_changelog_entry_author
_cod_changelog_entry_date
_cod_changelog_entry_text
1
;cod-tools version 3.8.0
Id: cif_guess_AMCSD_atom_types 9581 2023-05-17 12:35:41Z saulius
;
2023-05-23T09:17:51+03:00
;Derived atom types and hydrogen counts
from atom names that follow the AMCSD naming convention
(Wat == water, O-H == hydroxyl).
;

loop_
_cod_related_entry_id
_cod_related_entry_database
_cod_related_entry_code
1 AMCSD 0003776
